data_7056568
loop_
_publ_author_name
'Budniak, Adam K.'
'Masny, Micha\/l'
'Prezelj, Kristina'
'Grzeszkiewicz, Miko\/laj'
'Gawraczy\'nski, Jakub'
'Dobrzycki, \/Lukasz'
'Cyra\'nski, Micha\/l K.'
'Ko\'zmi\'nski, Wiktor'
'Mazej, Zoran'
'Fija\/lkowski, Karol J.'
'Grochala, Wojciech'
'Leszczy\'nski, Piotr J.'

_publ_section_title
;
 Reconnaissance of reactivity of an Ag(ii)SO4 one-electron oxidizer
 towards naphthalene derivatives
;
_journal_name_full 'New J. Chem.'
_journal_paper_doi 10.1039/C7NJ02299A
_journal_year 2017
_chemical_formula_sum 'C20 H12 Cl0.33 F1.67'
_chemical_formula_weight 295.68
_space_group_crystal_system monoclinic
_space_group_IT_number 15
_space_group_name_Hall '-C 2yc'
_space_group_name_H-M_alt 'C 1 2/c 1'
_symmetry_space_group_name_Hall '-C 2yc'
_symmetry_space_group_name_H-M 'C 1 2/c 1'
_atom_sites_solution_hydrogens geom
_audit_update_record
;
2017-07-27 deposited with the CCDC.
2017-08-15 downloaded from the CCDC.
;
_cell_angle_alpha 90
_cell_angle_beta 115.128(2)
_cell_angle_gamma 90
_cell_formula_units_Z 4
_cell_length_a 12.6399(11)
_cell_length_b 10.6517(9)
_cell_length_c 11.1760(10)
_cell_measurement_reflns_used 4668
_cell_measurement_temperature 100.(2)
_cell_measurement_theta_max 26.3789
_cell_measurement_theta_min 2.6124
_cell_volume 1362.3(2)
_computing_cell_refinement 'SAINT V8.34A (Bruker AXS Inc., 2013)'
_computing_data_collection 'APEX2 V2014 (Bruker AXS Inc., 2014)'
_computing_data_reduction 'SAINT V8.34A (Bruker AXS Inc., 2013)'
_computing_publication_material 'APEX2 V2014 (Bruker AXS Inc., 2014)'
_computing_structure_refinement 'SHELXL-2014/7 (Sheldrick, 2014)'
_computing_structure_solution 'SHELXS-2014 (Sheldrick, 2014)'
_diffrn_ambient_temperature 100.(2)
_diffrn_detector_area_resol_mean 10.4167
_diffrn_measured_fraction_theta_full 1.000
_diffrn_measured_fraction_theta_max 1.000
_diffrn_measurement_device_type 'Bruker D8 VENTURE'
_diffrn_measurement_method 'omega scans'
_diffrn_radiation_monochromator TRIUMPH
_diffrn_radiation_type MoK\a
_diffrn_radiation_wavelength 0.71073
_diffrn_reflns_av_R_equivalents 0.0187
_diffrn_reflns_av_unetI/netI 0.0126
_diffrn_reflns_limit_h_max 14
_diffrn_reflns_limit_h_min -15
_diffrn_reflns_limit_k_max 12
_diffrn_reflns_limit_k_min -12
_diffrn_reflns_limit_l_max 13
_diffrn_reflns_limit_l_min -13
_diffrn_reflns_number 7056
_diffrn_reflns_theta_full 25.04
_diffrn_reflns_theta_max 25.04
_diffrn_reflns_theta_min 2.61
_diffrn_source 'fine focus sealed tube'
_exptl_absorpt_coefficient_mu 0.160
_exptl_absorpt_correction_T_max 0.98
_exptl_absorpt_correction_T_min 0.93
_exptl_absorpt_correction_type multi-scan
_exptl_absorpt_process_details 'SADABS V2014/5 (Bruker AXS Inc.)'
_exptl_crystal_colour colourless
_exptl_crystal_density_diffrn 1.442
_exptl_crystal_density_method 'not measured'
_exptl_crystal_description prism
_exptl_crystal_F_000 610
_exptl_crystal_size_max 0.431
_exptl_crystal_size_mid 0.215
_exptl_crystal_size_min 0.101
_refine_diff_density_max 0.210
_refine_diff_density_min -0.129
_refine_ls_extinction_method none
_refine_ls_goodness_of_fit_ref 1.113
_refine_ls_hydrogen_treatment constr
_refine_ls_matrix_type full
_refine_ls_number_parameters 110
_refine_ls_number_reflns 1206
_refine_ls_number_restraints 0
_refine_ls_restrained_S_all 1.113
_refine_ls_R_factor_all 0.0357
_refine_ls_R_factor_gt 0.0320
_refine_ls_shift/su_max 0.000
_refine_ls_shift/su_mean 0.000
_refine_ls_structure_factor_coef Fsqd
_refine_ls_weighting_details 'w=1/[\s^2^(Fo^2^)+(0.0477P)^2^+0.5759P] where P=(Fo^2^+2Fc^2^)/3'
_refine_ls_weighting_scheme calc
_refine_ls_wR_factor_gt 0.0852
_refine_ls_wR_factor_ref 0.0880
_reflns_number_gt 1099
_reflns_number_total 1206
_reflns_threshold_expression 'I > 2\s(I)'
_cod_data_source_file c7nj02299a2.cif
_cod_data_source_block 9-2
_cod_database_code 7056568

loop_
_space_group_symop_operation_xyz
'x, y, z'
'-x, y, -z+1/2'
'x+1/2, y+1/2, z'
'-x+1/2, y+1/2, -z+1/2'
'-x, -y, -z'
'x, -y, z-1/2'
'-x+1/2, -y+1/2, -z'
'x+1/2, -y+1/2, z-1/2'

loop_
_atom_site_type_symbol
_atom_site_label
_atom_site_fract_x
_atom_site_fract_y
_atom_site_fract_z
_atom_site_U_iso_or_equiv
_atom_site_adp_type
_atom_site_calc_flag
_atom_site_refinement_flags_adp
_atom_site_refinement_flags_occupancy
_atom_site_refinement_flags_posn
_atom_site_occupancy
Cl Cl1 0.0577(9) 0.2871(5) 0.6083(8) 0.0222(10) Uani d . P . 0.163(6)
F F1 0.0706(3) 0.2919(3) 0.5980(3) 0.0418(19) Uani d . P . 0.837(6)
C C1 0.19364(11) 0.29340(11) 0.63970(12) 0.0251(3) Uani d . . . 1.0
C C2 0.25981(11) 0.20050(11) 0.71894(12) 0.0263(3) Uani d . . . 1.0
H H2 0.2247 0.1335 0.7453 0.032 Uiso calc U . R 1.0
C C3 0.38147(11) 0.20531(11) 0.76136(11) 0.0248(3) Uani d . . . 1.0
H H3 0.4283 0.1402 0.8167 0.03 Uiso calc U . R 1.0
C C4 0.43516(10) 0.30102(11) 0.72557(11) 0.0224(3) Uani d . . . 1.0
C C4A 0.36395(10) 0.39670(10) 0.63831(11) 0.0217(3) Uani d . . . 1.0
C C5 0.41102(11) 0.49466(11) 0.58979(11) 0.0240(3) Uani d . . . 1.0
H H5 0.4931 0.4992 0.6174 0.029 Uiso calc U . R 1.0
C C6 0.34016(11) 0.58288(11) 0.50376(12) 0.0274(3) Uani d . . . 1.0
H H6 0.3736 0.6472 0.4719 0.033 Uiso calc U . R 1.0
C C7 0.21885(11) 0.57925(11) 0.46234(11) 0.0270(3) Uani d . . . 1.0
H H7 0.1707 0.6412 0.4031 0.032 Uiso calc U . R 1.0
C C8 0.16976(11) 0.48683(11) 0.50691(12) 0.0253(3) Uani d . . . 1.0
H H8 0.0875 0.4852 0.479 0.03 Uiso calc U . R 1.0
C C8A 0.24054(10) 0.39330(10) 0.59453(11) 0.0225(3) Uani d . . . 1.0

loop_
_atom_site_aniso_label
_atom_site_aniso_U_11
_atom_site_aniso_U_22
_atom_site_aniso_U_33
_atom_site_aniso_U_12
_atom_site_aniso_U_13
_atom_site_aniso_U_23
Cl1 0.0199(17) 0.0145(17) 0.0165(15) 0.0010(12) -0.0075(16) -0.0002(11)
F1 0.036(2) 0.041(2) 0.040(2) -0.0046(8) 0.0077(10) -0.0018(8)
C1 0.0278(7) 0.0272(6) 0.0221(6) -0.0057(5) 0.0124(5) -0.0066(5)
C2 0.0375(7) 0.0225(6) 0.0217(6) -0.0074(5) 0.0152(5) -0.0026(5)
C3 0.0364(7) 0.0203(6) 0.0174(6) -0.0012(5) 0.0110(5) -0.0011(5)
C4 0.0319(7) 0.0199(6) 0.0161(6) -0.0015(5) 0.0110(5) -0.0037(4)
C4A 0.0306(7) 0.0192(6) 0.0170(5) -0.0009(5) 0.0118(5) -0.0036(4)
C5 0.0298(6) 0.0224(6) 0.0226(6) -0.0004(5) 0.0139(5) -0.0009(5)
C6 0.0400(8) 0.0209(6) 0.0265(6) 0.0009(5) 0.0193(6) 0.0025(5)
C7 0.0362(7) 0.0228(6) 0.0220(6) 0.0059(5) 0.0122(5) 0.0007(5)
C8 0.0292(6) 0.0248(6) 0.0219(6) 0.0018(5) 0.0107(5) -0.0049(5)
C8A 0.0303(7) 0.0208(6) 0.0179(6) -0.0012(5) 0.0114(5) -0.0050(5)

loop_
_atom_type_symbol
_atom_type_description
_atom_type_scat_dispersion_real
_atom_type_scat_dispersion_imag
_atom_type_scat_source
C C 0.0033 0.0016 'International Tables Vol C Tables 4.2.6.8 and 6.1.1.4'
H H 0.0000 0.0000 'International Tables Vol C Tables 4.2.6.8 and 6.1.1.4'
F F 0.0171 0.0103 'International Tables Vol C Tables 4.2.6.8 and 6.1.1.4'
Cl Cl 0.1484 0.1585 'International Tables Vol C Tables 4.2.6.8 and 6.1.1.4'

loop_
_geom_angle_atom_site_label_1
_geom_angle_atom_site_label_2
_geom_angle_atom_site_label_3
_geom_angle_site_symmetry_3
_geom_angle
C2 C1 C8A . 123.24(12)
C2 C1 F1 . 119.48(18)
C8A C1 F1 . 117.28(17)
C2 C1 Cl1 . 114.8(3)
C8A C1 Cl1 . 121.8(3)
F1 C1 Cl1 . 6.1(5)
C1 C2 C3 . 118.53(11)
C1 C2 H2 . 120.7
C3 C2 H2 . 120.7
C4 C3 C2 . 122.26(11)
C4 C3 H3 . 118.9
C2 C3 H3 . 118.9
C3 C4 C4A . 118.70(12)
C3 C4 C4 2_656 119.67(9)
C4A C4 C4 2_656 121.61(9)
C5 C4A C8A . 117.63(10)
C5 C4A C4 . 122.63(11)
C8A C4A C4 . 119.72(10)
C6 C5 C4A . 121.16(12)
C6 C5 H5 . 119.4
C4A C5 H5 . 119.4
C5 C6 C7 . 120.68(11)
C5 C6 H6 . 119.7
C7 C6 H6 . 119.7
C8 C7 C6 . 120.15(11)
C8 C7 H7 . 119.9
C6 C7 H7 . 119.9
C7 C8 C8A . 120.50(12)
C7 C8 H8 . 119.8
C8A C8 H8 . 119.8
C1 C8A C8 . 122.63(11)
C1 C8A C4A . 117.49(11)
C8 C8A C4A . 119.86(11)

loop_
_geom_bond_atom_site_label_1
_geom_bond_atom_site_label_2
_geom_bond_site_symmetry_2
_geom_bond_distance
Cl1 C1 . 1.603(12)
F1 C1 . 1.422(4)
C1 C2 . 1.3542(18)
C1 C8A . 1.4117(17)
C2 C3 . 1.4046(18)
C2 H2 . 0.95
C3 C4 . 1.3749(17)
C3 H3 . 0.95
C4 C4A . 1.4333(16)
C4 C4 2_656 1.492(2)
C4A C5 . 1.4180(17)
C4A C8A . 1.4232(16)
C5 C6 . 1.3705(17)
C5 H5 . 0.95
C6 C7 . 1.4015(18)
C6 H6 . 0.95
C7 C8 . 1.3655(18)
C7 H7 . 0.95
C8 C8A . 1.4170(17)
C8 H8 . 0.95

loop_
_geom_torsion_atom_site_label_1
_geom_torsion_atom_site_label_2
_geom_torsion_atom_site_label_3
_geom_torsion_atom_site_label_4
_geom_torsion_site_symmetry_1
_geom_torsion_site_symmetry_4
_geom_torsion
C8A C1 C2 C3 . . 1.79(18)
F1 C1 C2 C3 . . -178.60(18)
Cl1 C1 C2 C3 . . -174.2(3)
C1 C2 C3 C4 . . 0.24(18)
C2 C3 C4 C4A . . -2.19(17)
C2 C3 C4 C4 . 2_656 179.73(11)
C3 C4 C4A C5 . . -176.09(10)
C4 C4 C4A C5 2_656 . 1.95(18)
C3 C4 C4A C8A . . 2.20(16)
C4 C4 C4A C8A 2_656 . -179.76(10)
C8A C4A C5 C6 . . -0.02(16)
C4 C4A C5 C6 . . 178.30(11)
C4A C5 C6 C7 . . 0.64(18)
C5 C6 C7 C8 . . -0.41(18)
C6 C7 C8 C8A . . -0.45(17)
C2 C1 C8A C8 . . 177.11(11)
F1 C1 C8A C8 . . -2.5(2)
Cl1 C1 C8A C8 . . -7.1(4)
C2 C1 C8A C4A . . -1.71(17)
F1 C1 C8A C4A . . 178.67(17)
Cl1 C1 C8A C4A . . 174.0(3)
C7 C8 C8A C1 . . -177.73(11)
C7 C8 C8A C4A . . 1.06(17)
C5 C4A C8A C1 . . 178.04(10)
C4 C4A C8A C1 . . -0.33(15)
C5 C4A C8A C8 . . -0.81(15)
C4 C4A C8A C8 . . -179.19(10)
